data_4517134
loop_
_publ_author_name
'Adhikary, Amit'
'Akhtar, Sohel'
'Pariyar, Anand'
'Batsanov, Andrei S.'
'Mondal, Raju'

_publ_section_title
;
 Correction to &#x201C;Temperature-Induced
 Single-Crystal-to-Single-Crystal Transformations with Consequential
 Changes in the Magnetic Properties of Fe(III) Complexes&#x201D;
;
_journal_issue 23
_journal_name_full 'ACS Omega'
_journal_page_first 20423
_journal_paper_doi 10.1021/acsomega.9b03593
_journal_volume 4
_journal_year 2019
_chemical_formula_sum 'C14 H14 Fe2 N2 O13'
_chemical_formula_weight 529.97
_space_group_crystal_system monoclinic
_space_group_IT_number 15
_space_group_name_Hall '-C 2yc'
_space_group_name_H-M_alt 'C 1 2/c 1'
_atom_sites_solution_hydrogens mixed
_audit_creation_method SHELXL-2016/6
_cell_angle_alpha 90
_cell_angle_beta 90.043(4)
_cell_angle_gamma 90
_cell_formula_units_Z 4
_cell_length_a 11.3981(11)
_cell_length_b 21.713(2)
_cell_length_c 7.5145(7)
_cell_measurement_reflns_used 2608
_cell_measurement_temperature 293(2)
_cell_measurement_theta_max 28.00
_cell_measurement_theta_min 3.33
_cell_volume 1859.7(3)
_computing_structure_refinement 'SHELXL-2016/6 (Sheldrick, 2016)'
_computing_structure_solution 'SHELXT 2014/5 (Sheldrick, 2014)'
_diffrn_ambient_temperature 293(2)
_diffrn_measured_fraction_theta_full 0.998
_diffrn_measured_fraction_theta_max 0.998
_diffrn_measurement_device_type 'Bruker APEX-II CCD'
_diffrn_measurement_method '\f and \w scans'
_diffrn_radiation_type MoK\a
_diffrn_radiation_wavelength 0.71073
_diffrn_reflns_av_R_equivalents 0.0795
_diffrn_reflns_av_unetI/netI 0.0615
_diffrn_reflns_Laue_measured_fraction_full 0.998
_diffrn_reflns_Laue_measured_fraction_max 0.998
_diffrn_reflns_limit_h_max 14
_diffrn_reflns_limit_h_min -15
_diffrn_reflns_limit_k_max 28
_diffrn_reflns_limit_k_min -28
_diffrn_reflns_limit_l_max 10
_diffrn_reflns_limit_l_min -9
_diffrn_reflns_number 12262
_diffrn_reflns_point_group_measured_fraction_full 0.998
_diffrn_reflns_point_group_measured_fraction_max 0.998
_diffrn_reflns_theta_full 25.242
_diffrn_reflns_theta_max 28.259
_diffrn_reflns_theta_min 3.334
_exptl_absorpt_coefficient_mu 1.637
_exptl_crystal_colour Orange
_exptl_crystal_density_diffrn 1.893
_exptl_crystal_description Block
_exptl_crystal_F_000 1072
_refine_diff_density_max 0.842
_refine_diff_density_min -0.614
_refine_diff_density_rms 0.109
_refine_ls_extinction_method none
_refine_ls_goodness_of_fit_ref 1.059
_refine_ls_hydrogen_treatment constr
_refine_ls_matrix_type full
_refine_ls_number_parameters 145
_refine_ls_number_reflns 2297
_refine_ls_number_restraints 0
_refine_ls_restrained_S_all 1.059
_refine_ls_R_factor_all 0.0829
_refine_ls_R_factor_gt 0.0494
_refine_ls_shift/su_max 0.000
_refine_ls_shift/su_mean 0.000
_refine_ls_structure_factor_coef Fsqd
_refine_ls_weighting_details 'w=1/[\s^2^(Fo^2^)+(0.0745P)^2^+3.2963P] where P=(Fo^2^+2Fc^2^)/3'
_refine_ls_weighting_scheme calc
_refine_ls_wR_factor_gt 0.1271
_refine_ls_wR_factor_ref 0.1517
_reflns_Friedel_coverage 0.000
_reflns_number_gt 1609
_reflns_number_total 2297
_reflns_threshold_expression 'I > 2\s(I)'
_cod_data_source_file ao9b03593_si_001.cif
_cod_data_source_block Complex_1
_cod_depositor_comments 'Adding full bibliography for 4517133--4517134.cif.'
_cod_original_cell_volume 1859.8(3)
_cod_original_sg_symbol_H-M 'C 2/c'
_cod_database_code 4517134
_shelx_shelxl_version_number 2016/6
_shelx_space_group_comment
;
The symmetry employed for this shelxl refinement is uniquely defined
by the following loop, which should always be used as a source of
symmetry information in preference to the above space-group names.
They are only intended as comments.
;

loop_
_space_group_symop_operation_xyz
'x, y, z'
'-x, y, -z+1/2'
'x+1/2, y+1/2, z'
'-x+1/2, y+1/2, -z+1/2'
'-x, -y, -z'
'x, -y, z-1/2'
'-x+1/2, -y+1/2, -z'
'x+1/2, -y+1/2, z-1/2'

loop_
_atom_site_label
_atom_site_type_symbol
_atom_site_fract_x
_atom_site_fract_y
_atom_site_fract_z
_atom_site_U_iso_or_equiv
_atom_site_adp_type
_atom_site_occupancy
_atom_site_site_symmetry_order
_atom_site_calc_flag
_atom_site_refinement_flags_posn
_atom_site_refinement_flags_adp
_atom_site_refinement_flags_occupancy
Fe01 Fe 0.36806(5) 0.36890(2) 0.70941(7) 0.0254(2) Uani 1 1 d . . .
O6 O 0.5209(2) 0.36753(13) 0.5883(4) 0.0313(7) Uani 1 1 d . . .
O1 O 0.3168(2) 0.45771(13) 0.7817(4) 0.0316(7) Uani 1 1 d . . .
O3 O 0.3343(2) 0.27672(12) 0.6900(4) 0.0305(6) Uani 1 1 d . . .
O5 O 0.2871(3) 0.38461(14) 0.4776(4) 0.0351(7) Uani 1 1 d . . .
H5A H 0.310305 0.357754 0.399302 0.053 Uiso 1 1 d R U .
H5B H 0.310156 0.419889 0.435298 0.053 Uiso 1 1 d R U .
O4 O 0.2118(3) 0.19986(13) 0.7646(4) 0.0368(7) Uani 1 1 d . . .
O2 O 0.1757(2) 0.51471(13) 0.9077(5) 0.0407(8) Uani 1 1 d . . .
N1 N 0.2107(3) 0.35712(14) 0.8426(4) 0.0225(7) Uani 1 1 d . . .
O7 O 0.500000 0.4413(3) 0.250000 0.0761(18) Uani 1 2 d GS T P
H7 H 0.489929 0.462916 0.153730 0.114 Uiso 0.5 1 d G U P
C1 C 0.1545(3) 0.40607(18) 0.9067(5) 0.0248(8) Uani 1 1 d . . .
C3 C 0.0050(4) 0.3411(2) 1.0191(6) 0.0341(10) Uani 1 1 d . . .
H3 H -0.065709 0.335315 1.083673 0.041 Uiso 1 1 calc R U .
C5 C 0.1667(3) 0.30103(17) 0.8582(5) 0.0231(8) Uani 1 1 d . . .
C4 C 0.0627(3) 0.29073(19) 0.9475(5) 0.0301(9) Uani 1 1 d . . .
H4 H 0.031592 0.250340 0.959427 0.036 Uiso 1 1 calc R U .
C7 C 0.2425(4) 0.25413(18) 0.7639(5) 0.0279(8) Uani 1 1 d . . .
C6 C 0.2191(3) 0.46533(18) 0.8637(5) 0.0281(9) Uani 1 1 d . . .
C2 C 0.0502(3) 0.4002(2) 0.9969(6) 0.0326(9) Uani 1 1 d . . .
H2 H 0.010308 0.435274 1.042522 0.039 Uiso 1 1 calc R U .

loop_
_atom_site_aniso_label
_atom_site_aniso_U_11
_atom_site_aniso_U_22
_atom_site_aniso_U_33
_atom_site_aniso_U_23
_atom_site_aniso_U_13
_atom_site_aniso_U_12
Fe01 0.0203(3) 0.0191(3) 0.0369(4) -0.0015(2) 0.0068(2) 0.0012(2)
O6 0.0212(14) 0.0376(18) 0.0350(15) 0.0015(12) 0.0080(11) 0.0026(12)
O1 0.0239(14) 0.0204(15) 0.0505(18) -0.0025(12) 0.0102(12) -0.0013(11)
O3 0.0306(15) 0.0183(15) 0.0426(17) -0.0021(12) 0.0062(12) 0.0057(11)
O5 0.0426(18) 0.0263(16) 0.0363(16) -0.0026(12) -0.0009(13) 0.0119(13)
O4 0.052(2) 0.0172(15) 0.0414(18) -0.0013(12) -0.0024(14) -0.0048(13)
O2 0.0310(16) 0.0205(16) 0.071(2) -0.0137(14) 0.0086(15) 0.0004(12)
N1 0.0171(15) 0.0194(17) 0.0309(17) -0.0020(12) 0.0039(12) -0.0009(12)
O7 0.072(4) 0.063(5) 0.094(5) 0.000 0.022(4) 0.000
C1 0.0218(18) 0.020(2) 0.033(2) -0.0050(15) 0.0013(15) -0.0011(14)
C3 0.0203(19) 0.039(3) 0.043(2) 0.0038(19) 0.0082(17) -0.0035(17)
C5 0.0236(18) 0.0191(19) 0.0266(19) 0.0009(14) -0.0032(14) -0.0006(15)
C4 0.025(2) 0.028(2) 0.037(2) 0.0042(17) -0.0018(16) -0.0085(16)
C7 0.033(2) 0.023(2) 0.028(2) -0.0020(15) -0.0037(15) 0.0025(17)
C6 0.025(2) 0.019(2) 0.040(2) -0.0086(16) 0.0022(16) -0.0003(15)
C2 0.024(2) 0.029(2) 0.044(2) -0.0056(18) 0.0062(17) 0.0033(17)

loop_
_atom_type_symbol
_atom_type_description
_atom_type_scat_dispersion_real
_atom_type_scat_dispersion_imag
_atom_type_scat_source
C C 0.0033 0.0016 'International Tables Vol C Tables 4.2.6.8 and 6.1.1.4'
H H 0.0000 0.0000 'International Tables Vol C Tables 4.2.6.8 and 6.1.1.4'
N N 0.0061 0.0033 'International Tables Vol C Tables 4.2.6.8 and 6.1.1.4'
O O 0.0106 0.0060 'International Tables Vol C Tables 4.2.6.8 and 6.1.1.4'
Fe Fe 0.3463 0.8444 'International Tables Vol C Tables 4.2.6.8 and 6.1.1.4'

loop_
_geom_angle_atom_site_label_1
_geom_angle_atom_site_label_2
_geom_angle_atom_site_label_3
_geom_angle
_geom_angle_site_symmetry_1
_geom_angle_site_symmetry_3
O6 Fe01 O6 77.80(13) . 2_656
O6 Fe01 O5 90.47(12) . .
O6 Fe01 O5 165.19(12) 2_656 .
O6 Fe01 O3 96.84(11) . .
O6 Fe01 O3 99.24(12) 2_656 .
O5 Fe01 O3 91.05(12) . .
O6 Fe01 N1 171.88(12) . .
O6 Fe01 N1 100.39(12) 2_656 .
O5 Fe01 N1 92.45(13) . .
O3 Fe01 N1 75.55(11) . .
O6 Fe01 O1 112.49(11) . .
O6 Fe01 O1 89.58(12) 2_656 .
O5 Fe01 O1 86.57(12) . .
O3 Fe01 O1 150.57(11) . .
N1 Fe01 O1 75.26(11) . .
Fe01 O6 Fe01 102.17(13) . 2_656
C6 O1 Fe01 119.1(2) . .
C7 O3 Fe01 119.8(2) . .
Fe01 O5 H5A 109.5 . .
Fe01 O5 H5B 109.2 . .
H5A O5 H5B 104.5 . .
C5 N1 C1 121.4(3) . .
C5 N1 Fe01 119.0(2) . .
C1 N1 Fe01 119.6(3) . .
H7 O7 H7 114.7 . 2_655
N1 C1 C2 121.4(4) . .
N1 C1 C6 111.5(3) . .
C2 C1 C6 127.1(4) . .
C4 C3 C2 120.4(4) . .
C4 C3 H3 119.8 . .
C2 C3 H3 119.8 . .
N1 C5 C4 121.2(4) . .
N1 C5 C7 111.2(3) . .
C4 C5 C7 127.6(4) . .
C5 C4 C3 117.9(4) . .
C5 C4 H4 121.0 . .
C3 C4 H4 121.0 . .
O4 C7 O3 126.9(4) . .
O4 C7 C5 118.7(4) . .
O3 C7 C5 114.3(3) . .
O2 C6 O1 126.4(4) . .
O2 C6 C1 119.2(3) . .
O1 C6 C1 114.5(3) . .
C1 C2 C3 117.6(4) . .
C1 C2 H2 121.2 . .
C3 C2 H2 121.2 . .

loop_
_geom_bond_atom_site_label_1
_geom_bond_atom_site_label_2
_geom_bond_distance
_geom_bond_site_symmetry_2
Fe01 O6 1.966(3) .
Fe01 O6 1.977(3) 2_656
Fe01 O5 2.000(3) .
Fe01 O3 2.043(3) .
Fe01 N1 2.070(3) .
Fe01 O1 2.087(3) .
O1 C6 1.284(4) .
O3 C7 1.283(5) .
O5 H5A 0.8701 .
O5 H5B 0.8702 .
O4 C7 1.229(5) .
O2 C6 1.227(5) .
N1 C5 1.323(5) .
N1 C1 1.331(5) .
O7 H7 0.8701 .
O7 H7 0.87(15) 2_655
C1 C2 1.376(5) .
C1 C6 1.517(5) .
C3 C4 1.385(6) .
C3 C2 1.393(6) .
C3 H3 0.9500 .
C5 C4 1.381(5) .
C5 C7 1.512(5) .
C4 H4 0.9500 .
C2 H2 0.9500 .
